data_2021755
loop_
_publ_author_name
'Meundaeng, Natthaya'
'Prior, Timothy John'
'Rujiwatra, Apinpus'

_publ_section_title
;
 Crystal structures and Hirshfeld surface analysis of transition-metal
 complexes of 1,3-azolecarboxylic acids
;
_journal_coeditor_code FN3320
_journal_issue 9
_journal_name_full 'Acta Crystallographica Section C'
_journal_page_first
;
;
_journal_paper_doi 10.1107/S2053229619011525
_journal_volume 75
_journal_year 2019
_chemical_formula_iupac '[Ni (C4 H2 N O2 S)2 (H2 O)2]'
_chemical_formula_moiety 'C8 H8 N2 Ni O6 S2'
_chemical_formula_sum 'C8 H8 N2 Ni O6 S2'
_chemical_formula_weight 350.99
_chemical_name_systematic
;
Diaquabis(thiazole-2-carboxylato-\k^2^<i>N</i>,<i>O</i>)nickel(II)
;
_space_group_crystal_system monoclinic
_space_group_IT_number 14
_space_group_name_Hall '-P 2yn'
_space_group_name_H-M_alt 'P 1 21/n 1'
_symmetry_space_group_name_Hall '-P 2yn'
_symmetry_space_group_name_H-M 'P 1 21/n 1'
_atom_sites_solution_hydrogens difmap
_audit_creation_method SHELXL-2018/3
_cell_angle_alpha 90
_cell_angle_beta 109.780(16)
_cell_angle_gamma 90
_cell_formula_units_Z 2
_cell_length_a 5.0710(9)
_cell_length_b 18.239(3)
_cell_length_c 6.8383(17)
_cell_measurement_reflns_used 4959
_cell_measurement_temperature 150(2)
_cell_measurement_theta_max 29.55
_cell_measurement_theta_min 2.25
_cell_volume 595.2(2)
_computing_cell_refinement
;
X-AREA (Stoe & Cie, 2016)
;
_computing_data_collection
;
X-AREA (Stoe & Cie, 2016)
;
_computing_data_reduction
;
SORTAV (Blessing, 1987, 1989)
;
_computing_structure_refinement
;
SHELXL2018 (Sheldrick, 2015b)
;
_computing_structure_solution
;
SHELXT2014 (Sheldrick, 2015a)
;
_diffrn_ambient_temperature 150(2)
_diffrn_detector_area_resol_mean 6.67
_diffrn_measured_fraction_theta_full 1.000
_diffrn_measured_fraction_theta_max 0.996
_diffrn_measurement_device_type 'Stoe IPDS2'
_diffrn_measurement_method \w-scans
_diffrn_radiation_type MoK\a
_diffrn_radiation_wavelength 0.71073
_diffrn_reflns_av_R_equivalents 0.0361
_diffrn_reflns_av_unetI/netI 0.0321
_diffrn_reflns_limit_h_max 5
_diffrn_reflns_limit_h_min -6
_diffrn_reflns_limit_k_max 24
_diffrn_reflns_limit_k_min -21
_diffrn_reflns_limit_l_max 9
_diffrn_reflns_limit_l_min -9
_diffrn_reflns_number 4011
_diffrn_reflns_theta_full 26.000
_diffrn_reflns_theta_max 29.114
_diffrn_reflns_theta_min 2.233
_diffrn_source 'fine-focus sealed tube'
_exptl_absorpt_coefficient_mu 2.005
_exptl_absorpt_correction_T_max 0.823
_exptl_absorpt_correction_T_min 0.817
_exptl_absorpt_correction_type multi-scan
_exptl_absorpt_process_details
;
(SORTAV; Blessing, 1995)
;
_exptl_crystal_colour blue
_exptl_crystal_density_diffrn 1.959
_exptl_crystal_description block
_exptl_crystal_F_000 356
_exptl_crystal_size_max 0.460
_exptl_crystal_size_mid 0.110
_exptl_crystal_size_min 0.100
_refine_diff_density_max 0.495
_refine_diff_density_min -0.289
_refine_ls_extinction_method none
_refine_ls_goodness_of_fit_ref 0.949
_refine_ls_hydrogen_treatment refall
_refine_ls_matrix_type full
_refine_ls_number_parameters 98
_refine_ls_number_reflns 1594
_refine_ls_number_restraints 0
_refine_ls_restrained_S_all 0.949
_refine_ls_R_factor_all 0.0276
_refine_ls_R_factor_gt 0.0223
_refine_ls_shift/su_max 0.001
_refine_ls_shift/su_mean 0.000
_refine_ls_structure_factor_coef Fsqd
_refine_ls_weighting_details 'w=1/[\s^2^(Fo^2^)+(0.0372P)^2^] where P=(Fo^2^+2Fc^2^)/3'
_refine_ls_weighting_scheme calc
_refine_ls_wR_factor_gt 0.0562
_refine_ls_wR_factor_ref 0.0571
_reflns_number_gt 1367
_reflns_number_total 1594
_reflns_threshold_expression 'I > 2\s(I)'
_cod_data_source_file fn3320sup1.cif
_cod_data_source_block Ni-2tza
_cod_database_code 2021755
_shelx_space_group_comment
;
The symmetry employed for this shelxl refinement is uniquely defined
by the following loop, which should always be used as a source of
symmetry information in preference to the above space-group names.
They are only intended as comments.
;
_shelx_estimated_absorpt_t_min 0.459
_shelx_estimated_absorpt_t_max 0.825

loop_
_space_group_symop_operation_xyz
'x, y, z'
'-x+1/2, y+1/2, -z+1/2'
'-x, -y, -z'
'x-1/2, -y-1/2, z-1/2'

loop_
_atom_site_type_symbol
_atom_site_label
_atom_site_fract_x
_atom_site_fract_y
_atom_site_fract_z
_atom_site_U_iso_or_equiv
_atom_site_adp_type
_atom_site_calc_flag
_atom_site_occupancy
Ni Ni1 0.500000 0.500000 0.500000 0.01278(9) Uani d 1
S S1 0.31739(8) 0.71461(2) 0.18386(5) 0.01900(10) Uani d 1
O O3 0.8408(2) 0.54992(7) 0.72103(16) 0.0170(2) Uani d 1
O O1 0.6774(2) 0.52045(6) 0.26838(15) 0.0159(2) Uani d 1
O O2 0.6738(2) 0.60702(6) 0.03003(15) 0.0190(2) Uani d 1
N N1 0.3413(3) 0.60338(7) 0.41318(17) 0.0142(2) Uani d 1
C C4 0.6066(3) 0.58173(8) 0.1758(2) 0.0137(3) Uani d 1
C C3 0.4232(3) 0.62756(8) 0.2609(2) 0.0141(3) Uani d 1
C C2 0.1889(3) 0.65508(9) 0.4749(2) 0.0161(3) Uani d 1
H H2 0.1120(14) 0.64669(18) 0.584(2) 0.019 Uiso calc 1
C C1 0.1560(3) 0.71949(9) 0.3671(2) 0.0188(3) Uani d 1
H H1 0.060(2) 0.7600(10) 0.3898(6) 0.023 Uiso calc 1
H H3A 0.811(5) 0.5601(13) 0.818(3) 0.036(6) Uiso d 1
H H3B 0.988(6) 0.5304(14) 0.742(3) 0.037(6) Uiso d 1

loop_
_atom_site_aniso_label
_atom_site_aniso_U_11
_atom_site_aniso_U_22
_atom_site_aniso_U_33
_atom_site_aniso_U_12
_atom_site_aniso_U_13
_atom_site_aniso_U_23
Ni1 0.01260(14) 0.01343(14) 0.01475(12) 0.00166(10) 0.00782(9) 0.00072(9)
S1 0.0242(2) 0.0168(2) 0.02135(17) 0.00458(15) 0.01470(15) 0.00453(13)
O3 0.0141(5) 0.0222(6) 0.0172(5) 0.0019(5) 0.0084(4) -0.0026(4)
O1 0.0160(5) 0.0162(5) 0.0187(5) 0.0016(4) 0.0102(4) 0.0005(4)
O2 0.0235(6) 0.0192(5) 0.0196(5) -0.0005(5) 0.0143(4) -0.0010(4)
N1 0.0135(6) 0.0155(6) 0.0151(5) 0.0009(5) 0.0068(4) 0.0000(4)
C4 0.0113(7) 0.0154(7) 0.0155(5) -0.0014(5) 0.0057(5) -0.0032(5)
C3 0.0129(7) 0.0151(7) 0.0150(5) 0.0000(5) 0.0057(5) 0.0000(5)
C2 0.0161(7) 0.0175(7) 0.0175(6) 0.0011(6) 0.0095(5) -0.0007(5)
C1 0.0200(7) 0.0188(7) 0.0223(6) 0.0035(6) 0.0132(6) 0.0000(5)

loop_
_atom_type_symbol
_atom_type_description
_atom_type_scat_dispersion_real
_atom_type_scat_dispersion_imag
_atom_type_scat_source
C C 0.0033 0.0016 'International Tables Vol C Tables 4.2.6.8 and 6.1.1.4'
H H 0.0000 0.0000 'International Tables Vol C Tables 4.2.6.8 and 6.1.1.4'
N N 0.0061 0.0033 'International Tables Vol C Tables 4.2.6.8 and 6.1.1.4'
Ni Ni 0.3393 1.1124 'International Tables Vol C Tables 4.2.6.8 and 6.1.1.4'
O O 0.0106 0.0060 'International Tables Vol C Tables 4.2.6.8 and 6.1.1.4'
S S 0.1246 0.1234 'International Tables Vol C Tables 4.2.6.8 and 6.1.1.4'

loop_
_geom_angle_atom_site_label_1
_geom_angle_atom_site_label_2
_geom_angle_atom_site_label_3
_geom_angle_site_symmetry_1
_geom_angle_site_symmetry_3
_geom_angle
N1 Ni1 N1 3_666 . 180.0
N1 Ni1 O3 3_666 . 92.51(5)
N1 Ni1 O3 . . 87.49(5)
N1 Ni1 O3 3_666 3_666 87.49(5)
N1 Ni1 O3 . 3_666 92.51(5)
O3 Ni1 O3 . 3_666 180.00(5)
N1 Ni1 O1 3_666 . 98.90(4)
N1 Ni1 O1 . . 81.11(4)
O3 Ni1 O1 . . 90.43(5)
O3 Ni1 O1 3_666 . 89.57(5)
N1 Ni1 O1 3_666 3_666 81.10(4)
N1 Ni1 O1 . 3_666 98.89(4)
O3 Ni1 O1 . 3_666 89.57(5)
O3 Ni1 O1 3_666 3_666 90.43(5)
O1 Ni1 O1 . 3_666 180.00(6)
C3 S1 C1 . . 90.04(7)
Ni1 O3 H3A . . 112.4(18)
Ni1 O3 H3B . . 115.8(18)
H3A O3 H3B . . 114(2)
C4 O1 Ni1 . . 114.14(9)
C3 N1 C2 . . 111.89(13)
C3 N1 Ni1 . . 109.69(10)
C2 N1 Ni1 . . 138.31(10)
O2 C4 O1 . . 127.90(14)
O2 C4 C3 . . 118.40(13)
O1 C4 C3 . . 113.69(12)
N1 C3 C4 . . 121.29(13)
N1 C3 S1 . . 113.92(11)
C4 C3 S1 . . 124.72(11)
C1 C2 N1 . . 113.80(13)
C1 C2 H2 . . 123.1
N1 C2 H2 . . 123.1
C2 C1 S1 . . 110.35(12)
C2 C1 H1 . . 124.8
S1 C1 H1 . . 124.8

loop_
_geom_bond_atom_site_label_1
_geom_bond_atom_site_label_2
_geom_bond_site_symmetry_2
_geom_bond_distance
Ni1 N1 3_666 2.0572(13)
Ni1 N1 . 2.0573(13)
Ni1 O3 . 2.0814(12)
Ni1 O3 3_666 2.0814(12)
Ni1 O1 . 2.1029(11)
Ni1 O1 3_666 2.1029(11)
S1 C3 . 1.7013(15)
S1 C1 . 1.7155(15)
O3 H3A . 0.75(2)
O3 H3B . 0.79(3)
O1 C4 . 1.2748(18)
O2 C4 . 1.2460(17)
N1 C3 . 1.3207(18)
N1 C2 . 1.3728(19)
C4 C3 . 1.506(2)
C2 C1 . 1.367(2)
C2 H2 . 0.967(18)
C1 H1 . 0.93(2)

loop_
_geom_hbond_atom_site_label_D
_geom_hbond_atom_site_label_H
_geom_hbond_atom_site_label_A
_geom_hbond_site_symmetry_A
_geom_hbond_distance_DH
_geom_hbond_distance_HA
_geom_hbond_distance_DA
_geom_hbond_angle_DHA
_geom_hbond_publ_flag
C2 H2 O3 1_455 0.97 2.60 3.4117(19) 142.0 yes
C1 H1 S1 4_576 0.93 2.73 3.4060(16) 130.7 yes
C1 H1 O2 4_576 0.93 2.60 3.346(2) 138.0 yes
O3 H3A O2 1_556 0.75(2) 2.00(2) 2.7345(16) 166(2) yes
O3 H3B O1 3_766 0.79(3) 1.96(3) 2.7388(17) 168(2) yes

_cod_database_fobs_code 2021755
